data_7003533
loop_
_publ_author_name
'Sit, Mei-Mei'
'Chan, Hoi-Shan'
'Xie, Zuowei'

_publ_section_title
;
 Synthesis, structure, and reactivity of Group 4 metallacycles
 incorporating a Me2C-linked cyclopentadienyl-carboranyl ligand
;
_journal_issue 11
_journal_name_full 'Dalton Transactions'
_journal_page_first 1454
_journal_page_last 1464
_journal_paper_doi 10.1039/b716929a
_journal_year 2008
_chemical_formula_sum 'C36 H80 B20 N8 Si2 Zr2'
_chemical_formula_weight 1079.90
_chemical_name_systematic
;
?
;
_space_group_IT_number 14
_symmetry_cell_setting monoclinic
_symmetry_space_group_name_Hall '-P 2yn'
_symmetry_space_group_name_H-M 'P 1 21/n 1'
_atom_sites_solution_hydrogens geom
_atom_sites_solution_primary direct
_atom_sites_solution_secondary difmap
_audit_creation_method SHELXL-97
_cell_angle_alpha 90.00
_cell_angle_beta 101.213(2)
_cell_angle_gamma 90.00
_cell_formula_units_Z 2
_cell_length_a 15.7412(16)
_cell_length_b 10.7205(12)
_cell_length_c 16.2567(18)
_cell_measurement_reflns_used 809
_cell_measurement_temperature 293(2)
_cell_measurement_theta_max 27.68
_cell_measurement_theta_min 3.18
_cell_volume 2691.0(5)
_computing_cell_refinement 'Bruker SMART'
_computing_data_collection 'Bruker SMART'
_computing_data_reduction 'Bruker SAINT'
_computing_molecular_graphics 'Bruker SHELXTL'
_computing_publication_material 'Bruker SHELXTL'
_computing_structure_refinement 'SHELXL-97 (Sheldrick, 1997)'
_computing_structure_solution 'SHELXS-97 (Sheldrick, 1990)'
_diffrn_ambient_temperature 293(2)
_diffrn_measured_fraction_theta_full 0.997
_diffrn_measured_fraction_theta_max 0.997
_diffrn_measurement_device_type 'CCD area detector'
_diffrn_measurement_method 'phi and omega scans'
_diffrn_radiation_monochromator graphite
_diffrn_radiation_source 'fine-focus sealed tube'
_diffrn_radiation_type MoK\a
_diffrn_radiation_wavelength 0.71073
_diffrn_reflns_av_R_equivalents 0.0513
_diffrn_reflns_av_sigmaI/netI 0.0656
_diffrn_reflns_limit_h_max 20
_diffrn_reflns_limit_h_min -16
_diffrn_reflns_limit_k_max 14
_diffrn_reflns_limit_k_min -14
_diffrn_reflns_limit_l_max 20
_diffrn_reflns_limit_l_min -21
_diffrn_reflns_number 17992
_diffrn_reflns_theta_full 28.02
_diffrn_reflns_theta_max 28.02
_diffrn_reflns_theta_min 1.65
_exptl_absorpt_coefficient_mu 0.469
_exptl_absorpt_correction_T_max 1.0000
_exptl_absorpt_correction_T_min 0.8721
_exptl_absorpt_correction_type sadabs
_exptl_crystal_colour pale-yellow
_exptl_crystal_density_diffrn 1.333
_exptl_crystal_density_meas 0
_exptl_crystal_density_method 'not measured'
_exptl_crystal_description block
_exptl_crystal_F_000 1120
_exptl_crystal_size_max 0.30
_exptl_crystal_size_mid 0.20
_exptl_crystal_size_min 0.20
_refine_diff_density_max 1.772
_refine_diff_density_min -0.375
_refine_diff_density_rms 0.094
_refine_ls_extinction_method none
_refine_ls_goodness_of_fit_ref 1.003
_refine_ls_hydrogen_treatment riding
_refine_ls_matrix_type full
_refine_ls_number_parameters 307
_refine_ls_number_reflns 6500
_refine_ls_number_restraints 0
_refine_ls_restrained_S_all 1.003
_refine_ls_R_factor_all 0.0889
_refine_ls_R_factor_gt 0.0478
_refine_ls_shift/su_max 0.001
_refine_ls_shift/su_mean 0.000
_refine_ls_structure_factor_coef Fsqd
_refine_ls_weighting_details 'calc w=1/[\s^2^(Fo^2^)+(0.0701P)^2^+1.9010P] where P=(Fo^2^+2Fc^2^)/3'
_refine_ls_weighting_scheme calc
_refine_ls_wR_factor_gt 0.1172
_refine_ls_wR_factor_ref 0.1445
_reflns_number_gt 4257
_reflns_number_total 6500
_reflns_threshold_expression >2sigma(I)
_cod_data_source_file b716929a.txt
_cod_data_source_block 5b
_cod_original_sg_symbol_H-M P2(1)/n
_cod_database_code 7003533

loop_
_symmetry_equiv_pos_as_xyz
'x, y, z'
'-x+1/2, y+1/2, -z+1/2'
'-x, -y, -z'
'x-1/2, -y-1/2, z-1/2'

loop_
_atom_site_label
_atom_site_type_symbol
_atom_site_fract_x
_atom_site_fract_y
_atom_site_fract_z
_atom_site_U_iso_or_equiv
_atom_site_adp_type
_atom_site_occupancy
_atom_site_symmetry_multiplicity
_atom_site_calc_flag
_atom_site_refinement_flags
_atom_site_disorder_assembly
_atom_site_disorder_group
Zr1 Zr 0.32299(2) 0.49079(3) 0.03741(2) 0.02673(12) Uani 1 1 d . . .
Si1 Si 0.47529(7) 0.24114(10) 0.15826(7) 0.0358(3) Uani 1 1 d . . .
N1 N 0.3962(2) 0.6200(3) 0.1500(2) 0.0391(8) Uani 1 1 d . . .
H1 H 0.3621 0.6888 0.1483 0.047 Uiso 1 1 calc R . .
N2 N 0.2665(2) 0.4496(3) 0.1404(2) 0.0406(8) Uani 1 1 d . . .
C26 C 0.5170(2) 0.3924(3) 0.0536(2) 0.0275(7) Uani 1 1 d . . .
C1 C 0.1657(2) 0.6973(4) -0.0857(2) 0.0355(8) Uani 1 1 d . . .
C2 C 0.2443(2) 0.6859(3) 0.0033(2) 0.0296(8) Uani 1 1 d . . .
C11 C 0.1515(2) 0.5781(4) -0.1408(2) 0.0394(9) Uani 1 1 d . . .
C12 C 0.1733(3) 0.6004(5) -0.2279(3) 0.0572(12) Uani 1 1 d . . .
H12A H 0.2326 0.6261 -0.2216 0.086 Uiso 1 1 calc R . .
H12B H 0.1363 0.6645 -0.2564 0.086 Uiso 1 1 calc R . .
H12C H 0.1646 0.5247 -0.2599 0.086 Uiso 1 1 calc R . .
C13 C 0.0561(3) 0.5360(5) -0.1543(3) 0.0609(14) Uani 1 1 d . . .
H13A H 0.0405 0.5212 -0.1010 0.091 Uiso 1 1 calc R . .
H13B H 0.0489 0.4606 -0.1868 0.091 Uiso 1 1 calc R . .
H13C H 0.0196 0.6000 -0.1837 0.091 Uiso 1 1 calc R . .
C14 C 0.2079(2) 0.4714(3) -0.0983(2) 0.0349(9) Uani 1 1 d . . .
C15 C 0.2867(3) 0.4279(4) -0.1174(3) 0.0429(10) Uani 1 1 d . . .
H15A H 0.3147 0.4610 -0.1616 0.051 Uiso 1 1 calc R . .
C16 C 0.3111(3) 0.3198(4) -0.0712(3) 0.0475(11) Uani 1 1 d . . .
H16A H 0.3581 0.2636 -0.0788 0.057 Uiso 1 1 calc R . .
C17 C 0.2490(3) 0.2946(4) -0.0223(3) 0.0486(11) Uani 1 1 d . . .
H17A H 0.2447 0.2173 0.0088 0.058 Uiso 1 1 calc R . .
C18 C 0.1850(3) 0.3872(4) -0.0397(3) 0.0449(10) Uani 1 1 d . . .
H18A H 0.1295 0.3863 -0.0209 0.054 Uiso 1 1 calc R . .
C19 C 0.4844(3) 0.6698(5) 0.1551(3) 0.0546(12) Uani 1 1 d . . .
H19A H 0.5002 0.7190 0.2050 0.082 Uiso 1 1 calc R . .
H19B H 0.4859 0.7209 0.1069 0.082 Uiso 1 1 calc R . .
H19C H 0.5244 0.6019 0.1566 0.082 Uiso 1 1 calc R . .
C20 C 0.3894(3) 0.5578(4) 0.2284(3) 0.0495(11) Uani 1 1 d . . .
H20A H 0.4033 0.6160 0.2748 0.059 Uiso 1 1 calc R . .
H20B H 0.4300 0.4888 0.2387 0.059 Uiso 1 1 calc R . .
C21 C 0.2983(3) 0.5103(4) 0.2219(3) 0.0528(12) Uani 1 1 d . . .
H21A H 0.2968 0.4510 0.2666 0.063 Uiso 1 1 calc R . .
H21B H 0.2605 0.5793 0.2287 0.063 Uiso 1 1 calc R . .
C22 C 0.1887(3) 0.3796(5) 0.1500(3) 0.0665(15) Uani 1 1 d . . .
H22A H 0.1829 0.3812 0.2077 0.100 Uiso 1 1 calc R . .
H22B H 0.1938 0.2947 0.1327 0.100 Uiso 1 1 calc R . .
H22C H 0.1385 0.4170 0.1159 0.100 Uiso 1 1 calc R . .
C23 C 0.5693(3) 0.2876(4) 0.2405(3) 0.0524(11) Uani 1 1 d . . .
H23A H 0.5538 0.3581 0.2709 0.079 Uiso 1 1 calc R . .
H23B H 0.6172 0.3094 0.2147 0.079 Uiso 1 1 calc R . .
H23C H 0.5856 0.2192 0.2785 0.079 Uiso 1 1 calc R . .
C24 C 0.3820(3) 0.1994(4) 0.2065(3) 0.0560(13) Uani 1 1 d . . .
H24A H 0.3338 0.1765 0.1634 0.084 Uiso 1 1 calc R . .
H24B H 0.3665 0.2696 0.2371 0.084 Uiso 1 1 calc R . .
H24C H 0.3974 0.1304 0.2441 0.084 Uiso 1 1 calc R . .
C25 C 0.5012(3) 0.1051(4) 0.0976(3) 0.0551(12) Uani 1 1 d . . .
H25A H 0.4514 0.0835 0.0558 0.083 Uiso 1 1 calc R . .
H25B H 0.5169 0.0356 0.1347 0.083 Uiso 1 1 calc R . .
H25C H 0.5486 0.1255 0.0708 0.083 Uiso 1 1 calc R . .
N3 N 0.45124(18) 0.3691(3) 0.08731(19) 0.0312(7) Uani 1 1 d . . .
N4 N 0.57702(18) 0.4130(3) 0.02350(19) 0.0320(7) Uani 1 1 d . . .
B3 B 0.2602(3) 0.7753(4) -0.0811(3) 0.0351(9) Uani 1 1 d . . .
H3 H 0.3084 0.7491 -0.1188 0.042 Uiso 1 1 calc R . .
B4 B 0.1600(3) 0.8446(5) -0.1270(3) 0.0444(11) Uani 1 1 d . . .
H4 H 0.1427 0.8645 -0.1946 0.053 Uiso 1 1 calc R . .
B5 B 0.0819(3) 0.7930(5) -0.0692(3) 0.0511(13) Uani 1 1 d . . .
H5 H 0.0136 0.7794 -0.0988 0.061 Uiso 1 1 calc R . .
B6 B 0.1370(3) 0.6903(4) 0.0113(3) 0.0370(10) Uani 1 1 d . . .
H6 H 0.1049 0.6095 0.0336 0.044 Uiso 1 1 calc R . .
B7 B 0.2905(3) 0.8325(4) 0.0214(3) 0.0390(10) Uani 1 1 d . . .
H7 H 0.3588 0.8456 0.0512 0.047 Uiso 1 1 calc R . .
B8 B 0.2385(3) 0.9338(5) -0.0594(3) 0.0478(12) Uani 1 1 d . . .
H8 H 0.2724 1.0121 -0.0826 0.057 Uiso 1 1 calc R . .
B9 B 0.1272(4) 0.9432(5) -0.0511(4) 0.0559(14) Uani 1 1 d . . .
H9 H 0.0886 1.0280 -0.0685 0.067 Uiso 1 1 calc R . .
B10 B 0.1125(3) 0.8470(5) 0.0340(3) 0.0516(13) Uani 1 1 d . . .
H10 H 0.0638 0.8689 0.0722 0.062 Uiso 1 1 calc R . .
B11 B 0.2138(3) 0.7803(4) 0.0779(3) 0.0390(10) Uani 1 1 d . . .
H11 H 0.2317 0.7596 0.1453 0.047 Uiso 1 1 calc R . .
B12 B 0.2090(4) 0.9370(5) 0.0407(3) 0.0515(13) Uani 1 1 d . . .
H12 H 0.2235 1.0178 0.0829 0.062 Uiso 1 1 calc R . .

loop_
_atom_site_aniso_label
_atom_site_aniso_U_11
_atom_site_aniso_U_22
_atom_site_aniso_U_33
_atom_site_aniso_U_23
_atom_site_aniso_U_13
_atom_site_aniso_U_12
Zr1 0.02216(17) 0.02949(19) 0.03015(19) 0.00281(15) 0.00905(12) 0.00239(14)
Si1 0.0348(6) 0.0349(6) 0.0400(6) 0.0123(5) 0.0125(4) 0.0040(4)
N1 0.0337(17) 0.046(2) 0.0364(19) -0.0045(15) 0.0029(14) 0.0038(14)
N2 0.0348(18) 0.050(2) 0.041(2) 0.0133(16) 0.0171(15) 0.0091(15)
C26 0.0298(18) 0.0260(17) 0.0254(18) 0.0046(14) 0.0016(14) 0.0062(14)
C1 0.0288(19) 0.041(2) 0.035(2) 0.0028(17) 0.0011(15) 0.0063(16)
C2 0.0248(17) 0.0348(19) 0.0287(19) -0.0015(15) 0.0038(14) 0.0018(14)
C11 0.034(2) 0.044(2) 0.037(2) -0.0034(18) -0.0025(16) 0.0012(17)
C12 0.066(3) 0.065(3) 0.036(2) -0.005(2) -0.004(2) 0.011(2)
C13 0.034(2) 0.064(3) 0.075(4) -0.010(3) -0.013(2) -0.005(2)
C14 0.0277(18) 0.034(2) 0.040(2) -0.0079(16) 0.0000(16) -0.0038(15)
C15 0.040(2) 0.053(3) 0.034(2) -0.0101(19) 0.0051(17) -0.0008(19)
C16 0.049(3) 0.038(2) 0.052(3) -0.014(2) 0.001(2) 0.0088(19)
C17 0.050(3) 0.031(2) 0.061(3) -0.0035(19) 0.000(2) -0.0029(19)
C18 0.036(2) 0.040(2) 0.056(3) -0.004(2) 0.0013(19) -0.0088(18)
C19 0.037(2) 0.072(3) 0.051(3) -0.015(2) -0.0017(19) -0.004(2)
C20 0.057(3) 0.060(3) 0.029(2) -0.004(2) 0.0039(19) 0.014(2)
C21 0.066(3) 0.062(3) 0.037(2) 0.009(2) 0.025(2) 0.017(2)
C22 0.044(3) 0.084(4) 0.080(4) 0.038(3) 0.031(2) 0.004(2)
C23 0.052(3) 0.055(3) 0.047(3) 0.014(2) 0.002(2) 0.001(2)
C24 0.050(3) 0.055(3) 0.070(3) 0.029(2) 0.027(2) 0.005(2)
C25 0.063(3) 0.036(2) 0.068(3) 0.006(2) 0.017(2) 0.005(2)
N3 0.0260(15) 0.0347(16) 0.0355(17) 0.0103(13) 0.0129(12) 0.0045(12)
N4 0.0263(16) 0.0341(17) 0.0381(18) 0.0107(14) 0.0128(13) 0.0052(12)
B3 0.036(2) 0.037(2) 0.032(2) 0.0031(18) 0.0063(18) 0.0021(18)
B4 0.043(3) 0.046(3) 0.042(3) 0.010(2) 0.002(2) 0.014(2)
B5 0.034(3) 0.063(3) 0.055(3) 0.004(3) 0.006(2) 0.019(2)
B6 0.025(2) 0.043(2) 0.046(3) 0.005(2) 0.0129(18) 0.0085(18)
B7 0.046(3) 0.034(2) 0.036(2) -0.0018(19) 0.0063(19) 0.002(2)
B8 0.062(3) 0.036(3) 0.046(3) 0.005(2) 0.010(2) 0.007(2)
B9 0.059(3) 0.049(3) 0.060(4) 0.010(3) 0.010(3) 0.021(3)
B10 0.047(3) 0.053(3) 0.061(3) 0.004(3) 0.026(2) 0.022(2)
B11 0.045(3) 0.035(2) 0.039(3) -0.0024(19) 0.014(2) 0.011(2)
B12 0.074(4) 0.036(3) 0.046(3) -0.004(2) 0.015(3) 0.013(2)

loop_
_atom_type_symbol
_atom_type_description
_atom_type_scat_dispersion_real
_atom_type_scat_dispersion_imag
_atom_type_scat_source
C C 0.0033 0.0016 'International Tables Vol C Tables 4.2.6.8 and 6.1.1.4'
H H 0.0000 0.0000 'International Tables Vol C Tables 4.2.6.8 and 6.1.1.4'
B B 0.0013 0.0007 'International Tables Vol C Tables 4.2.6.8 and 6.1.1.4'
N N 0.0061 0.0033 'International Tables Vol C Tables 4.2.6.8 and 6.1.1.4'
Si Si 0.0817 0.0704 'International Tables Vol C Tables 4.2.6.8 and 6.1.1.4'
Zr Zr -2.9673 0.5597 'International Tables Vol C Tables 4.2.6.8 and 6.1.1.4'

loop_
_geom_angle_atom_site_label_1
_geom_angle_atom_site_label_2
_geom_angle_atom_site_label_3
_geom_angle
_geom_angle_site_symmetry_1
_geom_angle_site_symmetry_3
_geom_angle_publ_flag
N2 Zr1 N4 152.47(13) . 3_665 ?
N2 Zr1 N1 74.21(13) . . ?
N4 Zr1 N1 78.40(11) 3_665 . ?
N2 Zr1 N3 94.30(11) . . ?
N4 Zr1 N3 77.62(10) 3_665 . ?
N1 Zr1 N3 78.99(11) . . ?
N2 Zr1 C2 95.00(12) . . ?
N4 Zr1 C2 82.83(11) 3_665 . ?
N1 Zr1 C2 79.99(11) . . ?
N3 Zr1 C2 153.70(11) . . ?
N2 Zr1 C17 83.96(15) . . ?
N4 Zr1 C17 121.54(14) 3_665 . ?
N1 Zr1 C17 153.69(14) . . ?
N3 Zr1 C17 88.38(12) . . ?
C2 Zr1 C17 117.03(13) . . ?
N2 Zr1 C16 114.92(15) . . ?
N4 Zr1 C16 89.32(14) 3_665 . ?
N1 Zr1 C16 155.42(12) . . ?
N3 Zr1 C16 77.61(12) . . ?
C2 Zr1 C16 119.87(13) . . ?
C17 Zr1 C16 32.33(14) . . ?
N2 Zr1 C18 81.21(14) . . ?
N4 Zr1 C18 125.66(13) 3_665 . ?
N1 Zr1 C18 149.85(13) . . ?
N3 Zr1 C18 120.63(12) . . ?
C2 Zr1 C18 85.13(12) . . ?
C17 Zr1 C18 32.28(13) . . ?
C16 Zr1 C18 53.03(14) . . ?
N2 Zr1 C15 133.12(14) . . ?
N4 Zr1 C15 74.40(12) 3_665 . ?
N1 Zr1 C15 151.93(13) . . ?
N3 Zr1 C15 101.56(12) . . ?
C2 Zr1 C15 89.78(13) . . ?
C17 Zr1 C15 53.16(15) . . ?
C16 Zr1 C15 31.79(13) . . ?
C18 Zr1 C15 52.72(14) . . ?
N2 Zr1 C14 109.33(13) . . ?
N4 Zr1 C14 95.46(12) 3_665 . ?
N1 Zr1 C14 148.42(11) . . ?
N3 Zr1 C14 130.43(11) . . ?
C2 Zr1 C14 68.48(11) . . ?
C17 Zr1 C14 53.44(13) . . ?
C16 Zr1 C14 53.05(12) . . ?
C18 Zr1 C14 31.93(12) . . ?
C15 Zr1 C14 31.99(12) . . ?
N3 Si1 C24 111.97(17) . . ?
N3 Si1 C25 107.62(18) . . ?
C24 Si1 C25 108.1(2) . . ?
N3 Si1 C23 107.35(17) . . ?
C24 Si1 C23 110.3(2) . . ?
C25 Si1 C23 111.6(2) . . ?
C20 N1 C19 110.2(3) . . ?
C20 N1 Zr1 107.2(2) . . ?
C19 N1 Zr1 124.0(2) . . ?
C21 N2 C22 105.9(4) . . ?
C21 N2 Zr1 120.2(3) . . ?
C22 N2 Zr1 133.3(3) . . ?
N4 C26 N3 179.5(4) . . ?
C11 C1 B3 117.3(3) . . ?
C11 C1 B4 122.8(3) . . ?
B3 C1 B4 62.7(3) . . ?
C11 C1 C2 115.3(3) . . ?
B3 C1 C2 61.0(2) . . ?
B4 C1 C2 111.8(3) . . ?
C11 C1 B6 117.3(3) . . ?
B3 C1 B6 111.5(3) . . ?
B4 C1 B6 113.3(3) . . ?
C2 C1 B6 60.0(2) . . ?
C11 C1 B5 123.2(3) . . ?
B3 C1 B5 112.9(3) . . ?
B4 C1 B5 62.0(3) . . ?
C2 C1 B5 111.0(3) . . ?
B6 C1 B5 62.7(3) . . ?
C1 C2 B11 107.4(3) . . ?
C1 C2 B6 60.2(2) . . ?
B11 C2 B6 61.1(2) . . ?
C1 C2 B7 106.7(3) . . ?
B11 C2 B7 60.7(2) . . ?
B6 C2 B7 110.3(3) . . ?
C1 C2 B3 58.9(2) . . ?
B11 C2 B3 109.7(3) . . ?
B6 C2 B3 109.9(3) . . ?
B7 C2 B3 60.8(2) . . ?
C1 C2 Zr1 120.3(2) . . ?
B11 C2 Zr1 123.0(2) . . ?
B6 C2 Zr1 118.0(2) . . ?
B7 C2 Zr1 124.2(2) . . ?
B3 C2 Zr1 120.6(2) . . ?
C14 C11 C12 108.6(3) . . ?
C14 C11 C13 108.0(3) . . ?
C12 C11 C13 107.4(4) . . ?
C14 C11 C1 110.4(3) . . ?
C12 C11 C1 111.7(4) . . ?
C13 C11 C1 110.5(3) . . ?
C18 C14 C15 106.7(4) . . ?
C18 C14 C11 125.6(4) . . ?
C15 C14 C11 127.2(4) . . ?
C18 C14 Zr1 72.7(2) . . ?
C15 C14 Zr1 73.4(2) . . ?
C11 C14 Zr1 125.2(2) . . ?
C16 C15 C14 108.5(4) . . ?
C16 C15 Zr1 72.8(2) . . ?
C14 C15 Zr1 74.7(2) . . ?
C15 C16 C17 108.5(4) . . ?
C15 C16 Zr1 75.4(2) . . ?
C17 C16 Zr1 73.1(2) . . ?
C16 C17 C18 107.5(4) . . ?
C16 C17 Zr1 74.6(2) . . ?
C18 C17 Zr1 75.2(2) . . ?
C17 C18 C14 108.8(4) . . ?
C17 C18 Zr1 72.5(2) . . ?
C14 C18 Zr1 75.4(2) . . ?
N1 C20 C21 108.9(3) . . ?
N2 C21 C20 111.4(3) . . ?
C26 N3 Si1 109.7(2) . . ?
C26 N3 Zr1 116.3(2) . . ?
Si1 N3 Zr1 133.84(15) . . ?
C26 N4 Zr1 163.4(3) . 3_665 ?
C1 B3 C2 60.1(2) . . ?
C1 B3 B7 106.7(3) . . ?
C2 B3 B7 59.6(2) . . ?
C1 B3 B4 59.1(2) . . ?
C2 B3 B4 108.2(3) . . ?
B7 B3 B4 108.0(3) . . ?
C1 B3 B8 106.2(3) . . ?
C2 B3 B8 108.0(3) . . ?
B7 B3 B8 60.3(3) . . ?
B4 B3 B8 59.6(3) . . ?
C1 B4 B8 106.1(3) . . ?
C1 B4 B3 58.2(2) . . ?
B8 B4 B3 60.5(3) . . ?
C1 B4 B5 59.6(3) . . ?
B8 B4 B5 108.2(4) . . ?
B3 B4 B5 107.3(3) . . ?
C1 B4 B9 106.0(3) . . ?
B8 B4 B9 60.6(3) . . ?
B3 B4 B9 108.2(3) . . ?
B5 B4 B9 59.5(3) . . ?
C1 B5 B10 105.6(3) . . ?
C1 B5 B9 105.7(3) . . ?
B10 B5 B9 60.7(3) . . ?
C1 B5 B4 58.4(2) . . ?
B10 B5 B4 108.4(4) . . ?
B9 B5 B4 60.3(3) . . ?
C1 B5 B6 58.4(2) . . ?
B10 B5 B6 60.1(3) . . ?
B9 B5 B6 108.4(4) . . ?
B4 B5 B6 106.9(3) . . ?
C2 B6 C1 59.7(2) . . ?
C2 B6 B11 59.4(2) . . ?
C1 B6 B11 105.6(3) . . ?
C2 B6 B10 107.3(3) . . ?
C1 B6 B10 104.8(3) . . ?
B11 B6 B10 60.1(3) . . ?
C2 B6 B5 107.7(3) . . ?
C1 B6 B5 58.9(2) . . ?
B11 B6 B5 106.9(3) . . ?
B10 B6 B5 58.7(3) . . ?
C2 B7 B11 59.2(2) . . ?
C2 B7 B3 59.6(2) . . ?
B11 B7 B3 107.5(3) . . ?
C2 B7 B8 108.2(3) . . ?
B11 B7 B8 108.6(3) . . ?
B3 B7 B8 60.6(3) . . ?
C2 B7 B12 108.0(3) . . ?
B11 B7 B12 60.8(3) . . ?
B3 B7 B12 108.5(3) . . ?
B8 B7 B12 60.1(3) . . ?
B4 B8 B12 107.7(4) . . ?
B4 B8 B7 107.2(3) . . ?
B12 B8 B7 60.0(3) . . ?
B4 B8 B3 59.9(3) . . ?
B12 B8 B3 107.1(3) . . ?
B7 B8 B3 59.0(3) . . ?
B4 B8 B9 60.0(3) . . ?
B12 B8 B9 59.6(3) . . ?
B7 B8 B9 107.2(4) . . ?
B3 B8 B9 107.3(4) . . ?
B5 B9 B12 108.1(4) . . ?
B5 B9 B4 60.2(3) . . ?
B12 B9 B4 107.5(3) . . ?
B5 B9 B8 107.8(4) . . ?
B12 B9 B8 60.0(3) . . ?
B4 B9 B8 59.5(3) . . ?
B5 B9 B10 59.3(3) . . ?
B12 B9 B10 60.4(3) . . ?
B4 B9 B10 107.2(4) . . ?
B8 B9 B10 107.8(4) . . ?
B5 B10 B11 108.1(3) . . ?
B5 B10 B6 61.2(3) . . ?
B11 B10 B6 59.1(2) . . ?
B5 B10 B9 59.9(3) . . ?
B11 B10 B9 107.7(4) . . ?
B6 B10 B9 108.6(4) . . ?
B5 B10 B12 108.0(4) . . ?
B11 B10 B12 60.2(3) . . ?
B6 B10 B12 107.8(3) . . ?
B9 B10 B12 59.7(3) . . ?
C2 B11 B6 59.5(2) . . ?
C2 B11 B7 60.0(2) . . ?
B6 B11 B7 108.5(3) . . ?
C2 B11 B10 107.9(3) . . ?
B6 B11 B10 60.8(3) . . ?
B7 B11 B10 108.7(3) . . ?
C2 B11 B12 108.4(3) . . ?
B6 B11 B12 109.4(3) . . ?
B7 B11 B12 60.5(3) . . ?
B10 B11 B12 60.4(3) . . ?
B8 B12 B9 60.4(3) . . ?
B8 B12 B7 60.0(3) . . ?
B9 B12 B7 107.8(4) . . ?
B8 B12 B11 106.9(3) . . ?
B9 B12 B11 107.3(4) . . ?
B7 B12 B11 58.7(3) . . ?
B8 B12 B10 107.7(4) . . ?
B9 B12 B10 59.9(3) . . ?
B7 B12 B10 106.5(3) . . ?
B11 B12 B10 59.4(3) . . ?

loop_
_geom_bond_atom_site_label_1
_geom_bond_atom_site_label_2
_geom_bond_distance
_geom_bond_site_symmetry_2
_geom_bond_publ_flag
Zr1 N2 2.090(3) . ?
Zr1 N4 2.265(3) 3_665 ?
Zr1 N1 2.403(3) . ?
Zr1 N3 2.408(3) . ?
Zr1 C2 2.439(3) . ?
Zr1 C17 2.507(4) . ?
Zr1 C16 2.526(4) . ?
Zr1 C18 2.542(4) . ?
Zr1 C15 2.560(4) . ?
Zr1 C14 2.577(4) . ?
Si1 N3 1.785(3) . ?
Si1 C24 1.849(4) . ?
Si1 C25 1.850(4) . ?
Si1 C23 1.859(4) . ?
N1 C20 1.462(5) . ?
N1 C19 1.474(5) . ?
N2 C21 1.473(6) . ?
N2 C22 1.471(5) . ?
C26 N4 1.167(4) . ?
C26 N3 1.286(4) . ?
C1 C11 1.553(5) . ?
C1 B3 1.695(6) . ?
C1 B4 1.711(6) . ?
C1 C2 1.715(5) . ?
C1 B6 1.724(6) . ?
C1 B5 1.732(6) . ?
C2 B11 1.718(6) . ?
C2 B6 1.720(5) . ?
C2 B7 1.732(6) . ?
C2 B3 1.731(6) . ?
C11 C14 1.529(5) . ?
C11 C12 1.538(6) . ?
C11 C13 1.542(6) . ?
C14 C18 1.408(6) . ?
C14 C15 1.415(5) . ?
C15 C16 1.393(6) . ?
C16 C17 1.401(6) . ?
C17 C18 1.404(6) . ?
C20 C21 1.505(6) . ?
N4 Zr1 2.265(3) 3_665 ?
B3 B7 1.753(6) . ?
B3 B4 1.772(6) . ?
B3 B8 1.782(7) . ?
B4 B8 1.767(7) . ?
B4 B5 1.774(7) . ?
B4 B9 1.776(8) . ?
B5 B10 1.752(8) . ?
B5 B9 1.763(8) . ?
B5 B6 1.798(7) . ?
B6 B11 1.748(7) . ?
B6 B10 1.779(7) . ?
B7 B11 1.744(7) . ?
B7 B8 1.777(7) . ?
B7 B12 1.776(7) . ?
B8 B12 1.779(7) . ?
B8 B9 1.786(8) . ?
B9 B12 1.773(8) . ?
B9 B10 1.776(8) . ?
B10 B11 1.767(7) . ?
B10 B12 1.785(8) . ?
B11 B12 1.781(7) . ?
